data_7042845
loop_
_publ_author_name
'Murray, Keith S.'
'Phonsri, Wasinee'
'Macedo, David'
'Davies, Casey G.'
'Jameson, Guy N. L.'
'Moubaraki, Boujemaa'

_publ_section_title
;
 Heteroleptic Iron(III) Schiff Base Spin Crossover Complexes; Halogen
 Substitution, Solvent Loss and Crystallite Size Effects
;
_journal_name_full 'Dalton Trans.'
_journal_paper_doi 10.1039/C7DT00947J
_journal_year 2017
_chemical_formula_sum 'C58 H49 F2 Fe2 N15 O4 S2'
_chemical_formula_weight 1233.94
_chemical_name_common '[Fe(qsal-F)(thsa)]2.5MeCN'
_chemical_name_systematic
;
 ?
;
_space_group_crystal_system triclinic
_space_group_IT_number 2
_space_group_name_Hall '-P 1'
_space_group_name_H-M_alt 'P -1'
_symmetry_space_group_name_Hall '-P 1'
_symmetry_space_group_name_H-M 'P -1'
_atom_sites_solution_hydrogens geom
_audit_creation_method SHELXL-2013
_audit_update_record
;
2017-01-23 deposited with the CCDC.
2017-05-01 downloaded from the CCDC.
;
_cell_angle_alpha 60.35(3)
_cell_angle_beta 108.54(3)
_cell_angle_gamma 110.33(3)
_cell_formula_units_Z 2
_cell_length_a 13.273(3)
_cell_length_b 16.547(3)
_cell_length_c 16.540(3)
_cell_measurement_reflns_used 16505
_cell_measurement_temperature 270(2)
_cell_measurement_theta_max 31.889
_cell_measurement_theta_min 0.824
_cell_volume 2912.4(14)
_computing_cell_refinement 'XDS (Kabsch, 1993)'
_computing_data_collection 'BluIce (McPhillips, 2002)'
_computing_data_reduction 'XDS (Kabsch, 1993)'
_computing_molecular_graphics X-SEED
_computing_publication_material 'XCIF V6.12 (BrukerAXS, 2001).'
_computing_structure_refinement 'SHELXL-2013 (Sheldrick, 2013)'
_computing_structure_solution 'ShelXT (Sheldrick, 2015)'
_diffrn_ambient_temperature 270(2)
_diffrn_measured_fraction_theta_full 0.990
_diffrn_measured_fraction_theta_max 0.823
_diffrn_measurement_device_type 'ADSC Quantum 210r'
_diffrn_measurement_method 'Phi Scan'
_diffrn_radiation_type Synchrotron
_diffrn_radiation_wavelength 0.71073
_diffrn_reflns_av_R_equivalents 0.0367
_diffrn_reflns_av_unetI/netI 0.0247
_diffrn_reflns_Laue_measured_fraction_full 0.990
_diffrn_reflns_Laue_measured_fraction_max 0.823
_diffrn_reflns_limit_h_max 17
_diffrn_reflns_limit_h_min -17
_diffrn_reflns_limit_k_max 24
_diffrn_reflns_limit_k_min -24
_diffrn_reflns_limit_l_max 24
_diffrn_reflns_limit_l_min -24
_diffrn_reflns_number 67098
_diffrn_reflns_point_group_measured_fraction_full 0.990
_diffrn_reflns_point_group_measured_fraction_max 0.823
_diffrn_reflns_theta_full 27.500
_diffrn_reflns_theta_max 31.889
_diffrn_reflns_theta_min 1.440
_diffrn_source 'MX1, Australian Synchrotron'
_exptl_absorpt_coefficient_mu 0.636
_exptl_absorpt_correction_T_max 0.987
_exptl_absorpt_correction_T_min 0.977
_exptl_absorpt_correction_type multi-scan
_exptl_absorpt_process_details 'XScale within XDS'
_exptl_crystal_colour Black
_exptl_crystal_density_diffrn 1.407
_exptl_crystal_description Block
_exptl_crystal_F_000 1272
_exptl_crystal_size_max 0.05
_exptl_crystal_size_mid 0.03
_exptl_crystal_size_min 0.02
_refine_diff_density_max 0.531
_refine_diff_density_min -0.575
_refine_diff_density_rms 0.050
_refine_ls_extinction_method none
_refine_ls_goodness_of_fit_ref 1.038
_refine_ls_hydrogen_treatment constr
_refine_ls_matrix_type full
_refine_ls_number_parameters 813
_refine_ls_number_reflns 16505
_refine_ls_number_restraints 15
_refine_ls_restrained_S_all 1.042
_refine_ls_R_factor_all 0.0515
_refine_ls_R_factor_gt 0.0440
_refine_ls_shift/su_max 0.002
_refine_ls_shift/su_mean 0.000
_refine_ls_structure_factor_coef Fsqd
_refine_ls_weighting_details
;
 w=1/[\s^2^(Fo^2^)+(0.0698P)^2^+0.9124P]
 where P=(Fo^2^+2Fc^2^)/3
;
_refine_ls_weighting_scheme calc
_refine_ls_wR_factor_gt 0.1239
_refine_ls_wR_factor_ref 0.1297
_reflns_Friedel_coverage 0.000
_reflns_number_gt 14001
_reflns_number_total 16505
_reflns_threshold_expression 'I > 2\s(I)'
_cod_data_source_file c7dt00947j2.cif
_cod_data_source_block 270_a
_cod_depositor_comments
;
The following automatic conversions were performed:

'_exptl_absorpt_correction_type' value 'Multi-Scan' changed to
'multi-scan' according to
/home/data/users/saulius/crontab/automatic-downloads/rss-feeds/RSC/lib/dictionaries/cif_core.dic
dictionary named 'cif_core.dic' version 2.4.2 from 2011-04-26.

Automatic conversion script
Id: cif_fix_values 4973 2017-02-22 13:04:09Z antanas 
;
_cod_original_cell_volume 2912.4(15)
_cod_database_code 7042845
_shelx_space_group_comment
;
The symmetry employed for this shelxl refinement is uniquely defined
by the following loop, which should always be used as a source of
symmetry information in preference to the above space-group names.
They are only intended as comments.
;
_shelxl_version_number 2013-2

loop_
_space_group_symop_operation_xyz
'x, y, z'
'-x, -y, -z'

loop_
_atom_site_label
_atom_site_type_symbol
_atom_site_fract_x
_atom_site_fract_y
_atom_site_fract_z
_atom_site_U_iso_or_equiv
_atom_site_adp_type
_atom_site_occupancy
_atom_site_site_symmetry_order
_atom_site_calc_flag
_atom_site_refinement_flags_posn
_atom_site_refinement_flags_adp
_atom_site_refinement_flags_occupancy
_atom_site_disorder_assembly
_atom_site_disorder_group
Fe1 Fe 0.40733(2) 0.78929(2) -0.03232(2) 0.03630(6) Uani 1 1 d . . . . .
Fe2 Fe 0.47804(2) 0.24523(2) 0.57779(2) 0.03934(7) Uani 1 1 d . . . . .
S1 S 0.51248(4) 0.78918(3) 0.10307(3) 0.04173(9) Uani 1 1 d . . . . .
S2 S 0.36112(4) 0.24443(3) 0.43252(3) 0.05278(11) Uani 1 1 d . . . . .
O2 O 0.32575(11) 0.78959(9) -0.15059(8) 0.0499(3) Uani 1 1 d . . . . .
O1 O 0.28012(10) 0.78012(8) 0.00200(9) 0.0456(3) Uani 1 1 d . . . . .
O4 O 0.59162(11) 0.27666(9) 0.67019(8) 0.0504(3) Uani 1 1 d . . . . .
O3 O 0.36833(12) 0.24981(10) 0.62946(10) 0.0551(3) Uani 1 1 d . . . . .
N1 N 0.44675(11) 0.92767(9) -0.09319(9) 0.0366(2) Uani 1 1 d . . . . .
N9 N 0.53005(12) 0.39019(9) 0.47993(9) 0.0403(3) Uani 1 1 d . . . . .
N3 N 0.38014(11) 0.65087(9) 0.03662(9) 0.0392(3) Uani 1 1 d . . . . .
N2 N 0.53884(12) 0.80346(10) -0.07476(10) 0.0421(3) Uani 1 1 d . . . . .
N4 N 0.43033(13) 0.60567(9) 0.13055(9) 0.0428(3) Uani 1 1 d . . . . .
N8 N 0.48799(13) 0.42412(10) 0.38354(10) 0.0475(3) Uani 1 1 d . . . . .
F1 F 0.09368(15) 1.06377(12) -0.07664(15) 0.0999(6) Uani 1 1 d . . . . .
N6 N 0.41546(14) 0.09185(10) 0.63801(10) 0.0470(3) Uani 1 1 d . . . . .
N10 N 0.37016(16) 0.39051(12) 0.26476(11) 0.0606(4) Uani 1 1 d . . . . .
H10A H 0.3942 0.4479 0.2252 0.073 Uiso 1 1 calc R U . . .
H10B H 0.3198 0.3516 0.2449 0.073 Uiso 1 1 calc R U . . .
N5 N 0.54224(13) 0.63149(10) 0.25719(10) 0.0472(3) Uani 1 1 d . . . . .
H5A H 0.5356 0.5709 0.2905 0.057 Uiso 1 1 calc R U . . .
H5B H 0.5819 0.6702 0.2817 0.057 Uiso 1 1 calc R U . . .
C23 C 0.31295(14) 0.59206(12) 0.00250(12) 0.0446(3) Uani 1 1 d . . . . .
H23 H 0.3046 0.5271 0.0422 0.053 Uiso 1 1 calc R U . . .
C16 C 0.59517(14) 0.89588(12) -0.11408(11) 0.0401(3) Uani 1 1 d . . . . .
N7 N 0.59131(14) 0.19176(13) 0.55891(12) 0.0545(4) Uani 1 1 d . . . . .
C47 C 0.60107(15) 0.45608(12) 0.50268(12) 0.0452(3) Uani 1 1 d . . . . .
H47 H 0.6130 0.5174 0.4539 0.054 Uiso 1 1 calc R U . . .
C7 C 0.38837(14) 0.98247(11) -0.10480(11) 0.0402(3) Uani 1 1 d . . . . .
H7 H 0.4135 1.0480 -0.1379 0.048 Uiso 1 1 calc R U . . .
C41 C 0.65693(14) 0.35505(12) 0.67474(11) 0.0426(3) Uani 1 1 d . . . . .
C8 C 0.54861(13) 0.96629(11) -0.12415(10) 0.0373(3) Uani 1 1 d . . . . .
C22 C 0.24993(14) 0.61939(13) -0.09234(13) 0.0466(4) Uani 1 1 d . . . . .
C46 C 0.66325(14) 0.44485(12) 0.59478(12) 0.0444(3) Uani 1 1 d . . . . .
C24 C 0.49052(14) 0.66567(11) 0.16682(11) 0.0394(3) Uani 1 1 d . . . . .
C17 C 0.25888(15) 0.71509(14) -0.16230(12) 0.0484(4) Uani 1 1 d . . . . .
C1 C 0.24127(14) 0.85225(12) -0.01856(11) 0.0424(3) Uani 1 1 d . . . . .
C25 C 0.27295(17) 0.19173(17) 0.64740(14) 0.0581(5) Uani 1 1 d . . . . .
C12 C 0.69448(15) 0.92161(14) -0.14454(13) 0.0486(4) Uani 1 1 d . . . . .
C48 C 0.41147(15) 0.36149(12) 0.35793(12) 0.0438(3) Uani 1 1 d . . . . .
C6 C 0.28863(14) 0.95017(12) -0.07084(12) 0.0430(3) Uani 1 1 d . . . . .
C9 C 0.60282(14) 1.06075(12) -0.16176(11) 0.0437(3) Uani 1 1 d . . . . .
H9 H 0.5737 1.1076 -0.1679 0.052 Uiso 1 1 calc R U . . .
C32 C 0.4759(2) 0.03925(13) 0.63245(12) 0.0551(5) Uani 1 1 d . . . . .
C42 C 0.72235(16) 0.35140(15) 0.76176(13) 0.0534(4) Uani 1 1 d . . . . .
H42 H 0.7201 0.2930 0.8150 0.064 Uiso 1 1 calc R U . . .
C5 C 0.23685(17) 1.02100(14) -0.08949(15) 0.0555(4) Uani 1 1 d . . . . .
H5 H 0.2673 1.0853 -0.1235 0.067 Uiso 1 1 calc R U . . .
C2 C 0.14411(17) 0.83036(15) 0.01388(15) 0.0554(4) Uani 1 1 d . . . . .
H2 H 0.1126 0.7669 0.0495 0.066 Uiso 1 1 calc R U . . .
C15 C 0.57570(18) 0.73529(14) -0.06877(15) 0.0561(4) Uani 1 1 d . . . . .
H15 H 0.5367 0.6722 -0.0427 0.067 Uiso 1 1 calc R U . . .
C10 C 0.70299(16) 1.08623(14) -0.19098(13) 0.0519(4) Uani 1 1 d . . . . .
H10 H 0.7393 1.1503 -0.2163 0.062 Uiso 1 1 calc R U . . .
C40 C 0.56875(19) 0.09558(15) 0.58871(13) 0.0563(5) Uani 1 1 d . . . . .
F2 F -0.02733(16) 0.0147(2) 0.7163(2) 0.1594(12) Uani 1 1 d . . . . .
C45 C 0.73299(18) 0.52666(15) 0.60484(15) 0.0598(5) Uani 1 1 d . . . . .
H45 H 0.7371 0.5856 0.5523 0.072 Uiso 1 1 calc R U . . .
C21 C 0.17594(17) 0.54495(16) -0.11407(16) 0.0582(5) Uani 1 1 d . . . . .
H21 H 0.1719 0.4821 -0.0684 0.070 Uiso 1 1 calc R U . . .
C11 C 0.74762(16) 1.01943(15) -0.18303(14) 0.0551(4) Uani 1 1 d . . . . .
H11 H 0.8135 1.0383 -0.2031 0.066 Uiso 1 1 calc R U . . .
C31 C 0.3213(2) 0.04992(15) 0.66384(14) 0.0612(5) Uani 1 1 d . . . . .
H31 H 0.2988 -0.0156 0.6822 0.073 Uiso 1 1 calc R U . . .
C43 C 0.78949(19) 0.43293(18) 0.76917(16) 0.0645(5) Uani 1 1 d . . . . .
H43 H 0.8316 0.4289 0.8274 0.077 Uiso 1 1 calc R U . . .
C18 C 0.19052(19) 0.73071(18) -0.25177(15) 0.0656(6) Uani 1 1 d . . . . .
H18 H 0.1952 0.7927 -0.2996 0.079 Uiso 1 1 calc R U . . .
C3 C 0.09515(18) 0.90035(17) -0.00585(17) 0.0637(5) Uani 1 1 d . . . . .
H3 H 0.0308 0.8846 0.0153 0.076 Uiso 1 1 calc R U . . .
C30 C 0.24830(18) 0.09421(18) 0.66702(15) 0.0628(5) Uani 1 1 d . . . . .
C36 C 0.6371(3) 0.0529(2) 0.57801(17) 0.0766(8) Uani 1 1 d . . . . .
C20 C 0.10956(19) 0.56288(19) -0.20114(18) 0.0703(6) Uani 1 1 d . . . . .
H20 H 0.0601 0.5129 -0.2138 0.084 Uiso 1 1 calc R U . . .
C33 C 0.4535(3) -0.05818(16) 0.66524(16) 0.0774(8) Uani 1 1 d . . . . .
H33 H 0.3942 -0.0970 0.6957 0.093 Uiso 1 1 calc R U . . .
C44 C 0.7956(2) 0.52148(18) 0.69090(17) 0.0690(6) Uani 1 1 d . . . . .
H44 H 0.8411 0.5763 0.6966 0.083 Uiso 1 1 calc R U . . .
C13 C 0.73154(19) 0.84725(17) -0.13636(17) 0.0629(5) Uani 1 1 d . . . . .
H13 H 0.7967 0.8607 -0.1553 0.075 Uiso 1 1 calc R U . . .
C26 C 0.1913(2) 0.2270(3) 0.6490(2) 0.0819(8) Uani 1 1 d . . . . .
H26 H 0.2044 0.2912 0.6348 0.098 Uiso 1 1 calc R U . . .
C4 C 0.14350(19) 0.99504(16) -0.05790(18) 0.0652(6) Uani 1 1 d . . . . .
C14 C 0.6714(2) 0.75557(17) -0.10049(18) 0.0671(6) Uani 1 1 d . . . . .
H14 H 0.6940 0.7066 -0.0971 0.080 Uiso 1 1 calc R U . . .
C19 C 0.1173(2) 0.6560(2) -0.26934(17) 0.0760(7) Uani 1 1 d . . . . .
H19 H 0.0724 0.6685 -0.3283 0.091 Uiso 1 1 calc R U . . .
C39 C 0.6782(2) 0.2460(2) 0.5196(2) 0.0775(7) Uani 1 1 d . . . . .
H39 H 0.6934 0.3116 0.4998 0.093 Uiso 1 1 calc R U . . .
C37 C 0.7279(3) 0.1142(3) 0.5348(2) 0.1006(11) Uani 1 1 d . . . . .
H37 H 0.7739 0.0890 0.5259 0.121 Uiso 1 1 calc R U . . .
C51 C 0.0743(2) 0.3236(3) 0.1200(3) 0.0889(9) Uani 1 1 d . . . . .
C28 C 0.0716(2) 0.0726(3) 0.6924(3) 0.1065(13) Uani 1 1 d . . . . .
C35 C 0.6085(4) -0.0465(3) 0.6097(2) 0.0967(11) Uani 1 1 d . . . . .
H35 H 0.6501 -0.0760 0.6012 0.116 Uiso 1 1 calc R U . . .
C29 C 0.1456(2) 0.0350(3) 0.6912(2) 0.0899(9) Uani 1 1 d . . . . .
H29 H 0.1296 -0.0296 0.7061 0.108 Uiso 1 1 calc R U . . .
C34 C 0.5218(4) -0.0993(2) 0.6521(2) 0.1002(12) Uani 1 1 d . . . . .
H34 H 0.5054 -0.1652 0.6739 0.120 Uiso 1 1 calc R U . . .
C38 C 0.7488(3) 0.2085(3) 0.5064(3) 0.1022(11) Uani 1 1 d . . . . .
H38 H 0.8093 0.2488 0.4783 0.123 Uiso 1 1 calc R U . . .
C55 C 0.1456(3) 1.3060(2) -0.1266(3) 0.0880(8) Uani 1 1 d . . . . .
C27 C 0.0907(3) 0.1658(4) 0.6718(3) 0.1053(12) Uani 1 1 d . . . . .
H27 H 0.0370 0.1892 0.6728 0.126 Uiso 1 1 calc R U . . .
N13 N 0.0823(3) 1.3201(3) -0.1058(3) 0.1399(14) Uani 1 1 d . . . . .
N12 N 0.1529(3) 0.3089(4) 0.1607(3) 0.1497(16) Uani 1 1 d . . . . .
C52 C -0.0241(3) 0.3522(4) 0.0591(4) 0.1421(18) Uani 1 1 d . . . . .
H52A H -0.0239 0.4128 0.0536 0.213 Uiso 1 1 calc R U . . .
H52B H -0.0862 0.3052 0.0854 0.213 Uiso 1 1 calc R U . . .
H52C H -0.0278 0.3577 -0.0023 0.213 Uiso 1 1 calc R U . . .
C56 C 0.2295(4) 1.2914(3) -0.1501(3) 0.1253(14) Uani 1 1 d . . . . .
H56A H 0.2786 1.2619 -0.0934 0.188 Uiso 1 1 calc R U . . .
H56B H 0.2690 1.3517 -0.1909 0.188 Uiso 1 1 calc R U . . .
H56C H 0.1980 1.2506 -0.1818 0.188 Uiso 1 1 calc R U . . .
C60 C 0.377(2) 0.5781(18) -0.2355(17) 0.167(9) Uani 0.527(3) 1 d D . P A 4
H60A H 0.3233 0.6098 -0.2451 0.251 Uiso 0.527(3) 1 calc R U P A 4
H60B H 0.3433 0.5273 -0.2548 0.251 Uiso 0.527(3) 1 calc R U P A 4
H60C H 0.4326 0.6231 -0.2725 0.251 Uiso 0.527(3) 1 calc R U P A 4
N15 N 0.4667(6) 0.5052(4) -0.0517(5) 0.119(2) Uani 0.527(3) 1 d D . P A 4
C61 C 0.4296(6) 0.5367(5) -0.1303(6) 0.102(2) Uani 0.527(3) 1 d D . P A 4
N16 N 0.7790(7) 0.4879(7) 0.3660(6) 0.147(3) Uani 0.507(3) 1 d D . P B 5
C63 C 0.7157(7) 0.4638(6) 0.3112(6) 0.108(2) Uani 0.507(3) 1 d D . P B 5
C62 C 0.6320(15) 0.4346(16) 0.2358(18) 0.136(8) Uani 0.507(3) 1 d D . P B 5
H62A H 0.5642 0.4496 0.2263 0.204 Uiso 0.507(3) 1 calc R U P B 5
H62B H 0.6203 0.3671 0.2566 0.204 Uiso 0.507(3) 1 calc R U P B 5
H62C H 0.6591 0.4688 0.1774 0.204 Uiso 0.507(3) 1 calc R U P B 5
C49 C -0.0785(17) -0.173(2) 0.603(2) 0.275(19) Uani 0.435(3) 1 d . . P C 2
H49A H -0.0226 -0.1733 0.5778 0.413 Uiso 0.435(3) 1 calc R U P C 2
H49B H -0.1412 -0.2232 0.5998 0.413 Uiso 0.435(3) 1 calc R U P C 2
H49C H -0.0515 -0.1826 0.6673 0.413 Uiso 0.435(3) 1 calc R U P C 2
N11 N -0.1401(5) -0.0055(6) 0.5040(6) 0.0934(19) Uani 0.435(3) 1 d D . P C 2
C50 C -0.1111(5) -0.0752(6) 0.5434(6) 0.088(2) Uani 0.435(3) 1 d D . P C 2
N11' N 0.1069(5) -0.0715(6) 0.5428(4) 0.1072(17) Uani 0.565(3) 1 d . . P D 3
C50' C 0.0227(5) -0.1158(5) 0.5604(4) 0.0928(17) Uani 0.565(3) 1 d . . P D 3
C49' C -0.0747(12) -0.1586(11) 0.5806(10) 0.113(3) Uani 0.565(3) 1 d . . P D 3
H49D H -0.1105 -0.1125 0.5712 0.169 Uiso 0.565(3) 1 calc R U P D 3
H49E H -0.0695 -0.2055 0.6453 0.169 Uiso 0.565(3) 1 calc R U P D 3
H49F H -0.1160 -0.1895 0.5400 0.169 Uiso 0.565(3) 1 calc R U P D 3
N18 N 0.9396(7) 0.4307(8) 0.6191(7) 0.095(2) Uiso 0.351(3) 1 d D . P E 7
C65 C 0.0416(14) 0.4332(16) -0.3846(16) 0.326(10) Uiso 0.615(3) 1 d D . P F 6
C67 C 0.963(2) 0.5154(10) 0.5780(16) 0.226(10) Uiso 0.351(3) 1 d D . P E 7
N17 N 0.1306(14) 0.4825(13) -0.3885(14) 0.331(9) Uiso 0.615(3) 1 d D . P F 6
C64 C -0.0611(9) 0.3766(9) -0.3579(8) 0.177(4) Uiso 0.615(3) 1 d D . P F 6
H64A H -0.0860 0.4048 -0.3314 0.265 Uiso 0.615(3) 1 calc R U P F 6
H64B H -0.0537 0.3133 -0.3118 0.265 Uiso 0.615(3) 1 calc R U P F 6
H64C H -0.1131 0.3734 -0.4126 0.265 Uiso 0.615(3) 1 calc R U P F 6
C66 C 1.0014(18) 0.6153(12) 0.5140(14) 0.224(9) Uiso 0.351(3) 1 d D . P E 7
H66A H 0.9540 0.6522 0.5062 0.337 Uiso 0.351(3) 1 calc R U P E 7
H66B H 1.0007 0.6198 0.4537 0.337 Uiso 0.351(3) 1 calc R U P E 7
H66C H 1.0744 0.6395 0.5402 0.337 Uiso 0.351(3) 1 calc R U P E 7

loop_
_atom_site_aniso_label
_atom_site_aniso_U_11
_atom_site_aniso_U_22
_atom_site_aniso_U_33
_atom_site_aniso_U_23
_atom_site_aniso_U_13
_atom_site_aniso_U_12
Fe1 0.04539(12) 0.03013(11) 0.03088(10) -0.00828(8) 0.00972(8) 0.01083(8)
Fe2 0.04965(13) 0.03042(11) 0.03456(11) -0.00976(9) 0.01260(9) 0.00744(9)
S1 0.0571(2) 0.02995(17) 0.03455(17) -0.01062(15) 0.00851(15) 0.01091(15)
S2 0.0640(3) 0.0370(2) 0.0421(2) -0.01329(18) 0.00683(19) 0.00273(18)
O2 0.0595(7) 0.0446(6) 0.0338(5) -0.0123(5) 0.0055(5) 0.0086(5)
O1 0.0509(6) 0.0351(6) 0.0447(6) -0.0067(5) 0.0169(5) 0.0120(5)
O4 0.0637(8) 0.0379(6) 0.0335(5) -0.0074(5) 0.0068(5) 0.0077(5)
O3 0.0599(8) 0.0539(8) 0.0607(8) -0.0299(7) 0.0228(6) 0.0047(6)
N1 0.0454(7) 0.0315(6) 0.0305(5) -0.0084(5) 0.0108(5) 0.0101(5)
N9 0.0482(7) 0.0331(6) 0.0330(6) -0.0084(5) 0.0071(5) 0.0110(5)
N3 0.0493(7) 0.0330(6) 0.0327(6) -0.0103(5) 0.0092(5) 0.0108(5)
N2 0.0536(8) 0.0360(6) 0.0394(6) -0.0134(5) 0.0127(6) 0.0140(5)
N4 0.0592(8) 0.0307(6) 0.0321(6) -0.0082(5) 0.0071(5) 0.0123(5)
N8 0.0589(8) 0.0340(7) 0.0327(6) -0.0067(5) 0.0028(6) 0.0086(6)
F1 0.1008(12) 0.0704(9) 0.1458(16) -0.0221(10) 0.0624(11) 0.0406(8)
N6 0.0677(9) 0.0350(7) 0.0329(6) -0.0123(5) 0.0128(6) 0.0062(6)
N10 0.0765(11) 0.0447(8) 0.0379(7) -0.0126(7) -0.0003(7) 0.0062(8)
N5 0.0664(9) 0.0339(7) 0.0336(6) -0.0107(5) 0.0032(6) 0.0142(6)
C23 0.0515(9) 0.0360(8) 0.0428(8) -0.0147(7) 0.0114(7) 0.0073(6)
C16 0.0478(8) 0.0392(8) 0.0337(7) -0.0119(6) 0.0110(6) 0.0131(6)
N7 0.0627(10) 0.0545(9) 0.0511(8) -0.0187(7) 0.0154(7) 0.0202(7)
C47 0.0522(9) 0.0318(7) 0.0378(7) -0.0073(6) 0.0061(6) 0.0079(6)
C7 0.0500(8) 0.0321(7) 0.0361(7) -0.0092(6) 0.0123(6) 0.0111(6)
C41 0.0442(8) 0.0431(8) 0.0365(7) -0.0134(7) 0.0090(6) 0.0098(6)
C8 0.0447(7) 0.0359(7) 0.0286(6) -0.0095(6) 0.0094(5) 0.0104(6)
C22 0.0466(8) 0.0480(9) 0.0455(8) -0.0230(8) 0.0091(7) 0.0063(7)
C46 0.0484(8) 0.0377(8) 0.0391(8) -0.0129(7) 0.0058(6) 0.0083(6)
C24 0.0505(8) 0.0321(7) 0.0333(7) -0.0089(6) 0.0106(6) 0.0123(6)
C17 0.0479(9) 0.0558(10) 0.0398(8) -0.0205(8) 0.0076(7) 0.0106(7)
C1 0.0457(8) 0.0425(8) 0.0366(7) -0.0115(6) 0.0104(6) 0.0134(6)
C25 0.0556(10) 0.0753(14) 0.0487(9) -0.0317(10) 0.0159(8) 0.0076(9)
C12 0.0520(9) 0.0521(10) 0.0436(8) -0.0160(8) 0.0150(7) 0.0157(7)
C48 0.0523(9) 0.0353(7) 0.0381(7) -0.0115(6) 0.0068(6) 0.0117(6)
C6 0.0492(8) 0.0396(8) 0.0399(7) -0.0116(7) 0.0117(6) 0.0152(6)
C9 0.0528(9) 0.0364(8) 0.0361(7) -0.0085(6) 0.0129(6) 0.0103(6)
C32 0.0921(14) 0.0406(9) 0.0314(7) -0.0150(7) 0.0034(8) 0.0217(9)
C42 0.0550(10) 0.0601(11) 0.0371(8) -0.0166(8) 0.0063(7) 0.0127(8)
C5 0.0629(11) 0.0427(9) 0.0635(11) -0.0138(9) 0.0216(9) 0.0200(8)
C2 0.0555(10) 0.0528(10) 0.0546(10) -0.0127(9) 0.0237(8) 0.0125(8)
C15 0.0707(12) 0.0447(9) 0.0632(11) -0.0209(9) 0.0222(9) 0.0193(8)
C10 0.0553(10) 0.0450(9) 0.0459(9) -0.0109(8) 0.0198(8) 0.0046(7)
C40 0.0834(14) 0.0569(11) 0.0378(8) -0.0217(8) 0.0006(8) 0.0341(10)
F2 0.0694(11) 0.238(3) 0.163(2) -0.107(2) 0.0622(13) -0.0436(14)
C45 0.0622(11) 0.0442(10) 0.0555(11) -0.0187(9) 0.0038(9) 0.0032(8)
C21 0.0543(10) 0.0576(11) 0.0602(11) -0.0309(10) 0.0086(9) 0.0034(8)
C11 0.0522(10) 0.0592(11) 0.0512(10) -0.0159(9) 0.0223(8) 0.0104(8)
C31 0.0822(14) 0.0448(10) 0.0445(9) -0.0191(8) 0.0225(9) -0.0088(9)
C43 0.0602(12) 0.0762(15) 0.0501(10) -0.0314(11) -0.0001(9) 0.0105(10)
C18 0.0660(12) 0.0685(14) 0.0446(10) -0.0203(10) 0.0003(9) 0.0105(10)
C3 0.0591(11) 0.0672(13) 0.0698(13) -0.0193(11) 0.0276(10) 0.0213(10)
C30 0.0596(11) 0.0740(14) 0.0504(10) -0.0322(10) 0.0220(9) -0.0089(10)
C36 0.108(2) 0.0948(18) 0.0551(12) -0.0401(13) -0.0074(12) 0.0631(16)
C20 0.0595(12) 0.0767(15) 0.0682(14) -0.0413(13) 0.0041(10) -0.0004(11)
C33 0.134(2) 0.0425(10) 0.0475(10) -0.0173(9) 0.0030(12) 0.0263(12)
C44 0.0661(13) 0.0615(13) 0.0656(13) -0.0329(11) -0.0003(10) 0.0017(10)
C13 0.0645(12) 0.0681(13) 0.0687(13) -0.0240(11) 0.0263(10) 0.0250(10)
C26 0.0689(15) 0.112(2) 0.0794(17) -0.0454(16) 0.0214(13) 0.0237(15)
C4 0.0685(13) 0.0592(12) 0.0794(14) -0.0218(11) 0.0261(11) 0.0284(10)
C14 0.0813(15) 0.0584(12) 0.0803(15) -0.0266(11) 0.0297(12) 0.0285(11)
C19 0.0677(14) 0.0880(18) 0.0563(12) -0.0353(13) -0.0065(10) 0.0096(12)
C39 0.0698(14) 0.0814(17) 0.0908(18) -0.0329(15) 0.0332(13) 0.0177(12)
C37 0.102(2) 0.153(3) 0.095(2) -0.067(2) 0.0077(18) 0.071(2)
C51 0.0572(13) 0.127(3) 0.113(2) -0.084(2) 0.0173(14) 0.0043(15)
C28 0.0606(15) 0.158(4) 0.095(2) -0.067(2) 0.0357(15) -0.0194(19)
C35 0.159(3) 0.097(2) 0.0677(16) -0.0469(17) -0.0144(18) 0.082(2)
C29 0.0751(16) 0.105(2) 0.0790(17) -0.0502(17) 0.0373(14) -0.0283(15)
C34 0.183(4) 0.0600(15) 0.0662(16) -0.0360(14) -0.0210(19) 0.064(2)
C38 0.087(2) 0.131(3) 0.118(3) -0.057(2) 0.0402(19) 0.034(2)
C55 0.0832(18) 0.0687(16) 0.108(2) -0.0288(16) 0.0346(17) 0.0126(13)
C27 0.0623(16) 0.171(4) 0.095(2) -0.062(3) 0.0249(15) 0.024(2)
N13 0.119(3) 0.099(2) 0.207(4) -0.039(2) 0.089(3) 0.0179(19)
N12 0.093(2) 0.228(5) 0.162(4) -0.127(4) -0.021(2) 0.050(3)
C52 0.0688(19) 0.192(5) 0.218(5) -0.139(4) 0.008(3) 0.029(2)
C56 0.137(3) 0.142(4) 0.129(3) -0.055(3) 0.045(3) 0.054(3)
C60 0.183(18) 0.19(2) 0.121(16) -0.054(14) 0.030(13) 0.049(14)
N15 0.172(7) 0.084(4) 0.123(5) -0.040(4) 0.030(5) 0.058(4)
C61 0.118(5) 0.079(4) 0.145(6) -0.057(5) 0.058(5) 0.020(4)
N16 0.120(6) 0.175(8) 0.109(6) -0.027(5) 0.050(5) 0.019(6)
C63 0.098(5) 0.110(6) 0.109(6) -0.019(5) 0.044(4) 0.035(4)
C62 0.100(9) 0.211(19) 0.151(18) -0.098(15) 0.043(10) 0.047(10)
C49 0.062(8) 0.21(2) 0.28(3) 0.086(17) 0.020(11) 0.017(9)
N11 0.082(4) 0.103(5) 0.124(6) -0.065(5) 0.023(4) 0.025(4)
C50 0.059(3) 0.116(6) 0.094(5) -0.057(5) 0.017(3) 0.005(4)
N11' 0.091(4) 0.136(5) 0.112(4) -0.054(4) 0.015(3) 0.047(4)
C50' 0.068(3) 0.125(5) 0.075(3) -0.035(3) -0.005(2) 0.039(3)
C49' 0.094(7) 0.097(6) 0.098(5) -0.007(5) 0.014(4) 0.023(5)

loop_
_atom_type_symbol
_atom_type_description
_atom_type_scat_dispersion_real
_atom_type_scat_dispersion_imag
_atom_type_scat_source
C C 0.0033 0.0016 'International Tables Vol C Tables 4.2.6.8 and 6.1.1.4'
H H 0.0000 0.0000 'International Tables Vol C Tables 4.2.6.8 and 6.1.1.4'
N N 0.0061 0.0033 'International Tables Vol C Tables 4.2.6.8 and 6.1.1.4'
O O 0.0106 0.0060 'International Tables Vol C Tables 4.2.6.8 and 6.1.1.4'
F F 0.0171 0.0103 'International Tables Vol C Tables 4.2.6.8 and 6.1.1.4'
S S 0.1246 0.1234 'International Tables Vol C Tables 4.2.6.8 and 6.1.1.4'
Fe Fe 0.3463 0.8444 'International Tables Vol C Tables 4.2.6.8 and 6.1.1.4'

loop_
_geom_angle_atom_site_label_1
_geom_angle_atom_site_label_2
_geom_angle_atom_site_label_3
_geom_angle
_geom_angle_site_symmetry_3
O1 Fe1 O2 90.69(6) .
O1 Fe1 N1 95.48(6) .
O2 Fe1 N1 89.46(7) .
O1 Fe1 N3 87.02(6) .
O2 Fe1 N3 95.02(7) .
N1 Fe1 N3 174.85(6) .
O1 Fe1 N2 177.21(6) .
O2 Fe1 N2 87.20(6) .
N1 Fe1 N2 82.68(7) .
N3 Fe1 N2 94.98(7) .
O1 Fe1 S1 93.15(5) .
O2 Fe1 S1 176.15(4) .
N1 Fe1 S1 90.35(5) .
N3 Fe1 S1 85.01(6) .
N2 Fe1 S1 88.96(5) .
O4 Fe2 O3 90.79(6) .
O4 Fe2 N9 86.20(6) .
O3 Fe2 N9 103.83(7) .
O4 Fe2 N7 87.35(7) .
O3 Fe2 N7 160.43(7) .
N9 Fe2 N7 95.48(7) .
O4 Fe2 N6 108.42(7) .
O3 Fe2 N6 86.50(7) .
N9 Fe2 N6 162.20(5) .
N7 Fe2 N6 75.67(7) .
O4 Fe2 S2 164.78(4) .
O3 Fe2 S2 96.68(5) .
N9 Fe2 S2 79.16(5) .
N7 Fe2 S2 89.93(6) .
N6 Fe2 S2 85.34(6) .
C24 S1 Fe1 96.27(7) .
C48 S2 Fe2 97.67(7) .
C17 O2 Fe1 125.35(12) .
C1 O1 Fe1 125.70(11) .
C41 O4 Fe2 136.10(11) .
C25 O3 Fe2 130.41(13) .
C7 N1 C8 121.36(14) .
C7 N1 Fe1 124.73(11) .
C8 N1 Fe1 113.91(10) .
C47 N9 N8 112.71(14) .
C47 N9 Fe2 124.86(11) .
N8 N9 Fe2 122.42(11) .
C23 N3 N4 113.70(14) .
C23 N3 Fe1 124.41(12) .
N4 N3 Fe1 121.86(11) .
C15 N2 C16 118.96(16) .
C15 N2 Fe1 128.04(14) .
C16 N2 Fe1 112.99(11) .
C24 N4 N3 113.11(13) .
C48 N8 N9 114.91(14) .
C31 N6 C32 120.07(18) .
C31 N6 Fe2 123.73(15) .
C32 N6 Fe2 115.31(13) .
C48 N10 H10A 120.0 .
C48 N10 H10B 120.0 .
H10A N10 H10B 120.0 .
C24 N5 H5A 120.0 .
C24 N5 H5B 120.0 .
H5A N5 H5B 120.0 .
N3 C23 C22 125.26(16) .
N3 C23 H23 117.4 .
C22 C23 H23 117.4 .
N2 C16 C12 122.34(15) .
N2 C16 C8 116.63(14) .
C12 C16 C8 121.03(16) .
C39 N7 C40 119.2(2) .
C39 N7 Fe2 124.29(17) .
C40 N7 Fe2 116.51(14) .
N9 C47 C46 127.25(15) .
N9 C47 H47 116.4 .
C46 C47 H47 116.4 .
N1 C7 C6 125.19(15) .
N1 C7 H7 117.4 .
C6 C7 H7 117.4 .
O4 C41 C42 119.70(16) .
O4 C41 C46 122.10(15) .
C42 C41 C46 118.20(17) .
C9 C8 C16 119.28(15) .
C9 C8 N1 127.53(15) .
C16 C8 N1 113.19(14) .
C21 C22 C17 119.58(18) .
C21 C22 C23 116.68(18) .
C17 C22 C23 123.75(16) .
C45 C46 C41 119.32(17) .
C45 C46 C47 118.12(16) .
C41 C46 C47 122.56(16) .
N4 C24 N5 119.21(14) .
N4 C24 S1 123.65(12) .
N5 C24 S1 117.09(13) .
O2 C17 C22 124.89(16) .
O2 C17 C18 117.92(18) .
C22 C17 C18 117.19(19) .
O1 C1 C2 117.11(16) .
O1 C1 C6 125.27(15) .
C2 C1 C6 117.62(16) .
O3 C25 C26 119.1(2) .
O3 C25 C30 123.0(2) .
C26 C25 C30 117.9(2) .
C13 C12 C16 117.03(18) .
C13 C12 C11 124.95(18) .
C16 C12 C11 117.99(17) .
N8 C48 N10 117.00(16) .
N8 C48 S2 125.77(13) .
N10 C48 S2 117.21(14) .
C5 C6 C1 119.40(16) .
C5 C6 C7 117.10(16) .
C1 C6 C7 123.48(15) .
C8 C9 C10 119.59(17) .
C8 C9 H9 120.2 .
C10 C9 H9 120.2 .
C33 C32 C40 118.5(2) .
C33 C32 N6 126.7(2) .
C40 C32 N6 114.82(16) .
C43 C42 C41 120.96(19) .
C43 C42 H42 119.5 .
C41 C42 H42 119.5 .
C4 C5 C6 119.86(19) .
C4 C5 H5 120.1 .
C6 C5 H5 120.1 .
C3 C2 C1 121.78(19) .
C3 C2 H2 119.1 .
C1 C2 H2 119.1 .
N2 C15 C14 121.95(19) .
N2 C15 H15 119.0 .
C14 C15 H15 119.0 .
C11 C10 C9 121.65(18) .
C11 C10 H10 119.2 .
C9 C10 H10 119.2 .
N7 C40 C32 117.65(18) .
N7 C40 C36 121.1(2) .
C32 C40 C36 121.2(2) .
C44 C45 C46 121.5(2) .
C44 C45 H45 119.3 .
C46 C45 H45 119.3 .
C20 C21 C22 121.7(2) .
C20 C21 H21 119.2 .
C22 C21 H21 119.2 .
C10 C11 C12 120.44(17) .
C10 C11 H11 119.8 .
C12 C11 H11 119.8 .
N6 C31 C30 126.53(19) .
N6 C31 H31 116.7 .
C30 C31 H31 116.7 .
C42 C43 C44 121.07(19) .
C42 C43 H43 119.5 .
C44 C43 H43 119.5 .
C19 C18 C17 121.3(2) .
C19 C18 H18 119.3 .
C17 C18 H18 119.3 .
C2 C3 C4 118.75(19) .
C2 C3 H3 120.6 .
C4 C3 H3 120.6 .
C25 C30 C29 119.5(3) .
C25 C30 C31 123.90(19) .
C29 C30 C31 116.6(3) .
C35 C36 C37 124.7(3) .
C35 C36 C40 118.1(3) .
C37 C36 C40 117.2(3) .
C21 C20 C19 119.0(2) .
C21 C20 H20 120.5 .
C19 C20 H20 120.5 .
C32 C33 C34 119.3(3) .
C32 C33 H33 120.3 .
C34 C33 H33 120.3 .
C45 C44 C43 119.0(2) .
C45 C44 H44 120.5 .
C43 C44 H44 120.5 .
C14 C13 C12 119.65(19) .
C14 C13 H13 120.2 .
C12 C13 H13 120.2 .
C27 C26 C25 120.2(3) .
C27 C26 H26 119.9 .
C25 C26 H26 119.9 .
C5 C4 F1 119.5(2) .
C5 C4 C3 122.56(19) .
F1 C4 C3 117.91(19) .
C13 C14 C15 119.96(19) .
C13 C14 H14 120.0 .
C15 C14 H14 120.0 .
C18 C19 C20 121.2(2) .
C18 C19 H19 119.4 .
C20 C19 H19 119.4 .
N7 C39 C38 122.6(3) .
N7 C39 H39 118.7 .
C38 C39 H39 118.7 .
C38 C37 C36 120.7(3) .
C38 C37 H37 119.7 .
C36 C37 H37 119.7 .
N12 C51 C52 174.0(5) .
C29 C28 C27 122.6(3) .
C29 C28 F2 119.5(4) .
C27 C28 F2 117.9(4) .
C34 C35 C36 120.3(3) .
C34 C35 H35 119.9 .
C36 C35 H35 119.9 .
C28 C29 C30 119.8(3) .
C28 C29 H29 120.1 .
C30 C29 H29 120.1 .
C35 C34 C33 122.5(3) .
C35 C34 H34 118.7 .
C33 C34 H34 118.7 .
C37 C38 C39 119.2(3) .
C37 C38 H38 120.4 .
C39 C38 H38 120.4 .
N13 C55 C56 176.7(5) .
C28 C27 C26 119.9(3) .
C28 C27 H27 120.0 .
C26 C27 H27 120.0 .
C51 C52 H52A 109.5 .
C51 C52 H52B 109.5 .
H52A C52 H52B 109.5 .
C51 C52 H52C 109.5 .
H52A C52 H52C 109.5 .
H52B C52 H52C 109.5 .
C55 C56 H56A 109.5 .
C55 C56 H56B 109.5 .
H56A C56 H56B 109.5 .
C55 C56 H56C 109.5 .
H56A C56 H56C 109.5 .
H56B C56 H56C 109.5 .
C61 C60 H60A 109.5 .
C61 C60 H60B 109.5 .
H60A C60 H60B 109.5 .
C61 C60 H60C 109.5 .
H60A C60 H60C 109.5 .
H60B C60 H60C 109.5 .
C61 N15 N15 162.4(9) 2_665
N15 C61 C60 178.8(13) .
N16 C63 C62 178.3(13) .
C63 C62 H62A 109.5 .
C63 C62 H62B 109.5 .
H62A C62 H62B 109.5 .
C63 C62 H62C 109.5 .
H62A C62 H62C 109.5 .
H62B C62 H62C 109.5 .
C50 C49 H49A 109.5 .
C50 C49 H49B 109.5 .
H49A C49 H49B 109.5 .
C50 C49 H49C 109.5 .
H49A C49 H49C 109.5 .
H49B C49 H49C 109.5 .
N11 C50 C49 175.2(13) .
N11' C50' C49' 174.0(10) .
C50' C49' H49D 109.5 .
C50' C49' H49E 109.5 .
H49D C49' H49E 109.5 .
C50' C49' H49F 109.5 .
H49D C49' H49F 109.5 .
H49E C49' H49F 109.5 .
N17 C65 C64 165(3) .
N18 C67 C66 167(3) .
C65 C64 H64A 109.5 .
C65 C64 H64B 109.5 .
H64A C64 H64B 109.5 .
C65 C64 H64C 109.5 .
H64A C64 H64C 109.5 .
H64B C64 H64C 109.5 .
C67 C66 H66A 109.5 .
C67 C66 H66B 109.5 .
H66A C66 H66B 109.5 .
C67 C66 H66C 109.5 .
H66A C66 H66C 109.5 .
H66B C66 H66C 109.5 .

loop_
_geom_bond_atom_site_label_1
_geom_bond_atom_site_label_2
_geom_bond_distance
_geom_bond_site_symmetry_2
Fe1 O1 1.8821(13) .
Fe1 O2 1.9096(14) .
Fe1 N1 1.9369(15) .
Fe1 N3 1.9443(15) .
Fe1 N2 1.9814(15) .
Fe1 S1 2.2301(9) .
Fe2 O4 1.9119(15) .
Fe2 O3 1.9465(14) .
Fe2 N9 2.1374(17) .
Fe2 N7 2.1532(17) .
Fe2 N6 2.1641(17) .
Fe2 S2 2.4141(10) .
S1 C24 1.7386(17) .
S2 C48 1.7265(19) .
O2 C17 1.308(2) .
O1 C1 1.312(2) .
O4 C41 1.309(2) .
O3 C25 1.314(2) .
N1 C7 1.297(2) .
N1 C8 1.419(2) .
N9 C47 1.298(2) .
N9 N8 1.3910(19) .
N3 C23 1.297(2) .
N3 N4 1.3983(19) .
N2 C15 1.328(2) .
N2 C16 1.361(2) .
N4 C24 1.310(2) .
N8 C48 1.309(2) .
F1 C4 1.368(2) .
N6 C31 1.292(3) .
N6 C32 1.422(3) .
N10 C48 1.349(2) .
N10 H10A 0.8600 .
N10 H10B 0.8600 .
N5 C24 1.344(2) .
N5 H5A 0.8600 .
N5 H5B 0.8600 .
C23 C22 1.446(3) .
C23 H23 0.9300 .
C16 C12 1.412(2) .
C16 C8 1.418(2) .
N7 C39 1.319(3) .
N7 C40 1.361(3) .
C47 C46 1.436(2) .
C47 H47 0.9300 .
C7 C6 1.428(2) .
C7 H7 0.9300 .
C41 C42 1.409(2) .
C41 C46 1.416(2) .
C8 C9 1.374(2) .
C22 C21 1.409(3) .
C22 C17 1.416(3) .
C46 C45 1.404(3) .
C17 C18 1.418(3) .
C1 C2 1.416(2) .
C1 C6 1.421(2) .
C25 C26 1.411(3) .
C25 C30 1.414(3) .
C12 C13 1.410(3) .
C12 C11 1.413(3) .
C6 C5 1.417(2) .
C9 C10 1.413(3) .
C9 H9 0.9300 .
C32 C33 1.373(3) .
C32 C40 1.419(3) .
C42 C43 1.374(3) .
C42 H42 0.9300 .
C5 C4 1.346(3) .
C5 H5 0.9300 .
C2 C3 1.373(3) .
C2 H2 0.9300 .
C15 C14 1.398(3) .
C15 H15 0.9300 .
C10 C11 1.361(3) .
C10 H10 0.9300 .
C40 C36 1.423(3) .
F2 C28 1.371(3) .
C45 C44 1.378(3) .
C45 H45 0.9300 .
C21 C20 1.375(3) .
C21 H21 0.9300 .
C11 H11 0.9300 .
C31 C30 1.429(4) .
C31 H31 0.9300 .
C43 C44 1.392(3) .
C43 H43 0.9300 .
C18 C19 1.378(3) .
C18 H18 0.9300 .
C3 C4 1.388(3) .
C3 H3 0.9300 .
C30 C29 1.417(3) .
C36 C35 1.402(4) .
C36 C37 1.404(5) .
C20 C19 1.378(4) .
C20 H20 0.9300 .
C33 C34 1.425(5) .
C33 H33 0.9300 .
C44 H44 0.9300 .
C13 C14 1.364(3) .
C13 H13 0.9300 .
C26 C27 1.397(4) .
C26 H26 0.9300 .
C14 H14 0.9300 .
C19 H19 0.9300 .
C39 C38 1.407(4) .
C39 H39 0.9300 .
C37 C38 1.337(5) .
C37 H37 0.9300 .
C51 N12 1.081(4) .
C51 C52 1.436(5) .
C28 C29 1.342(5) .
C28 C27 1.351(6) .
C35 C34 1.338(5) .
C35 H35 0.9300 .
C29 H29 0.9300 .
C34 H34 0.9300 .
C38 H38 0.9300 .
C55 N13 1.131(4) .
C55 C56 1.416(5) .
C27 H27 0.9300 .
C52 H52A 0.9600 .
C52 H52B 0.9600 .
C52 H52C 0.9600 .
C56 H56A 0.9600 .
C56 H56B 0.9600 .
C56 H56C 0.9600 .
C60 C61 1.54(3) .
C60 H60A 0.9600 .
C60 H60B 0.9600 .
C60 H60C 0.9600 .
N15 C61 1.142(7) .
N15 N15 1.610(14) 2_665
N16 C63 1.152(8) .
C63 C62 1.54(3) .
C62 H62A 0.9600 .
C62 H62B 0.9600 .
C62 H62C 0.9600 .
C49 C50 1.55(3) .
C49 H49A 0.9600 .
C49 H49B 0.9600 .
C49 H49C 0.9600 .
N11 C50 1.143(8) .
N11' C50' 1.140(8) .
C50' C49' 1.299(15) .
C49' H49D 0.9600 .
C49' H49E 0.9600 .
C49' H49F 0.9600 .
N18 C67 1.189(9) .
C65 N17 1.180(9) .
C65 C64 1.420(9) .
C67 C66 1.461(10) .
C64 H64A 0.9600 .
C64 H64B 0.9600 .
C64 H64C 0.9600 .
C66 H66A 0.9600 .
C66 H66B 0.9600 .
C66 H66C 0.9600 .
